data_7036106
loop_
_publ_author_name
'Coe, Benjamin J.'
'Helliwell, Madeleine'
'S\'anchez, Sergio'
'Peers, Martyn K.'
'Scrutton, Nigel S.'

_publ_section_title
;
 Water-soluble Ir(iii) complexes of deprotonated N-methylbipyridinium
 ligands: fluorine-free blue emitters.
;
_journal_issue 35
_journal_name_full 'Dalton transactions (Cambridge, England : 2003)'
_journal_page_first 15420
_journal_page_last 15423
_journal_paper_doi 10.1039/c5dt02591e
_journal_volume 44
_journal_year 2015
_chemical_formula_moiety 'C40 H44 Ir N6, 3(F6 P), 3(C3 H6 O)'
_chemical_formula_sum 'C49 H62 F18 Ir N6 O3 P3'
_chemical_formula_weight 1410.16
_chemical_name_systematic
'[4,4'-bis(tert-butyl)-2,2'-bipyridyl] bis[1-methyl-3-(2-pyridyl)pyridin-4-yl-ium-C4,N?]iridium(III) tris(hexafluorophosphate) tris(acetone) solvate'
_space_group_IT_number 14
_symmetry_cell_setting monoclinic
_symmetry_space_group_name_Hall '-P 2yn'
_symmetry_space_group_name_H-M 'P 1 21/n 1'
_atom_sites_solution_hydrogens geom
_atom_sites_solution_primary direct
_atom_sites_solution_secondary difmap
_audit_block_doi 10.5517/cc1j7t7t
_audit_creation_method SHELXL-97
_audit_update_record
;
2015-06-19 deposited with the CCDC.
2015-08-06 downloaded from the CCDC.
;
_cell_angle_alpha 90.00
_cell_angle_beta 99.663(2)
_cell_angle_gamma 90.00
_cell_formula_units_Z 4
_cell_length_a 10.5238(2)
_cell_length_b 43.9969(15)
_cell_length_c 12.3994(3)
_cell_measurement_reflns_used 47300
_cell_measurement_temperature 100(2)
_cell_measurement_theta_max 28.5956
_cell_measurement_theta_min 2.9246
_cell_volume 5659.6(3)
_computing_cell_refinement
;
CrysAlisPro, Oxford Diffraction Ltd.,
Version 1.171.34.44 (release 25-10-2010 CrysAlis171 .NET)
(compiled Oct 25 2010,18:11:34)
;
_computing_data_collection
;
CrysAlisPro, Oxford Diffraction Ltd.,
Version 1.171.34.44 (release 25-10-2010 CrysAlis171 .NET)
(compiled Oct 25 2010,18:11:34)
;
_computing_data_reduction
;
CrysAlisPro, Oxford Diffraction Ltd.,
Version 1.171.34.44 (release 25-10-2010 CrysAlis171 .NET)
(compiled Oct 25 2010,18:11:34)
;
_computing_molecular_graphics 'Bruker SHELXTL'
_computing_publication_material 'Bruker SHELXTL'
_computing_structure_refinement 'SHELXL-97 (Sheldrick, 1997)'
_computing_structure_solution 'SHELXS-97 (Sheldrick, 1990)'
_diffrn_ambient_temperature 100(2)
_diffrn_detector_area_resol_mean 8.3367
_diffrn_measured_fraction_theta_full 0.998
_diffrn_measured_fraction_theta_max 0.998
_diffrn_measurement_device_type 'multiwire proportional'
_diffrn_measurement_method 'phi and omega scans'
_diffrn_radiation_monochromator graphite
_diffrn_radiation_source 'fine-focus sealed tube'
_diffrn_radiation_type MoK\a
_diffrn_radiation_wavelength 0.71073
_diffrn_reflns_av_R_equivalents 0.0641
_diffrn_reflns_av_sigmaI/netI 0.0292
_diffrn_reflns_limit_h_max 12
_diffrn_reflns_limit_h_min -12
_diffrn_reflns_limit_k_max 52
_diffrn_reflns_limit_k_min -52
_diffrn_reflns_limit_l_max 14
_diffrn_reflns_limit_l_min -14
_diffrn_reflns_number 111160
_diffrn_reflns_theta_full 25.03
_diffrn_reflns_theta_max 25.03
_diffrn_reflns_theta_min 2.93
_exptl_absorpt_coefficient_mu 2.550
_exptl_absorpt_correction_T_max 1.00000
_exptl_absorpt_correction_T_min 0.57286
_exptl_absorpt_correction_type multi-scan
_exptl_absorpt_process_details
;
CrysAlisPro, Oxford Diffraction Ltd.,
Version 1.171.34.44 (release 25-10-2010 CrysAlis171 .NET)
(compiled Oct 25 2010,18:11:34)
Empirical absorption correction using spherical harmonics,
 implemented in SCALE3 ABSPACK scaling algorithm.
;
_exptl_crystal_colour yellow
_exptl_crystal_density_diffrn 1.655
_exptl_crystal_density_method 'not measured'
_exptl_crystal_description rod
_exptl_crystal_F_000 2824
_exptl_crystal_preparation Luminescent
_exptl_crystal_recrystallization_method 'Re-crystallisation from solvent: acetone/diethyl ether'
_exptl_crystal_size_max 0.45
_exptl_crystal_size_mid 0.2
_exptl_crystal_size_min 0.2
_refine_diff_density_max 2.648
_refine_diff_density_min -4.096
_refine_diff_density_rms 0.141
_refine_ls_extinction_method none
_refine_ls_goodness_of_fit_ref 1.142
_refine_ls_hydrogen_treatment constr
_refine_ls_matrix_type full
_refine_ls_number_parameters 876
_refine_ls_number_reflns 9978
_refine_ls_number_restraints 1008
_refine_ls_restrained_S_all 1.208
_refine_ls_R_factor_all 0.0883
_refine_ls_R_factor_gt 0.0793
_refine_ls_shift/su_max 0.001
_refine_ls_shift/su_mean 0.000
_refine_ls_structure_factor_coef Fsqd
_refine_ls_weighting_details 'calc w=1/[\s^2^(Fo^2^)+(0.0266P)^2^+77.9776P] where P=(Fo^2^+2Fc^2^)/3'
_refine_ls_weighting_scheme calc
_refine_ls_wR_factor_gt 0.1556
_refine_ls_wR_factor_ref 0.1610
_reflns_number_gt 8845
_reflns_number_total 9978
_reflns_threshold_expression >2sigma(I)
_cod_data_source_file c5dt02591e2.cif
_cod_data_source_block s3640-sm
_cod_depositor_comments
;
The following automatic conversions were performed:

'_symmetry_cell_setting' value 'Monoclinic' changed to 'monoclinic'
according to
/usr/data/users/saulius/crontab/automatic-downloads/rss-feeds/RSC/lib/dictionaries/cif_core.dic
dictionary named 'cif_core.dic' version 2.4.2 from 2011-04-26.

Automatic conversion script
Id: cif_fix_values 3271 2015-04-21 07:52:19Z andrius 

 Adding full bibliography for 7036106--7036107.cif.
;
_cod_original_sg_symbol_Hall -P2yn
_cod_original_sg_symbol_H-M P21/n
_cod_database_code 7036106

loop_
_symmetry_equiv_pos_as_xyz
'x, y, z'
'-x+1/2, y+1/2, -z+1/2'
'-x, -y, -z'
'x-1/2, -y-1/2, z-1/2'

loop_
_atom_site_label
_atom_site_type_symbol
_atom_site_fract_x
_atom_site_fract_y
_atom_site_fract_z
_atom_site_U_iso_or_equiv
_atom_site_adp_type
_atom_site_occupancy
_atom_site_symmetry_multiplicity
_atom_site_calc_flag
_atom_site_refinement_flags
_atom_site_disorder_assembly
_atom_site_disorder_group
Ir1 Ir 0.19910(3) 0.373388(11) 0.80083(3) 0.04421(15) Uani 1 1 d U . .
N1 N 0.2196(8) 0.3373(3) 0.6997(7) 0.062(2) Uani 1 1 d U A .
N3 N 0.1922(7) 0.4072(2) 0.9126(6) 0.0451(18) Uani 1 1 d U A .
N5 N 0.2184(7) 0.4086(2) 0.6870(6) 0.0439(18) Uani 1 1 d U A .
N6 N 0.0089(7) 0.37854(19) 0.7123(5) 0.0349(16) Uani 1 1 d U A .
C1 C 0.2520(10) 0.3404(4) 0.5997(9) 0.072(3) Uani 1 1 d U . .
H1 H 0.2637 0.3596 0.5713 0.086 Uiso 1 1 calc R A .
C2 C 0.2678(14) 0.3141(5) 0.5393(12) 0.098(4) Uani 1 1 d U A .
H2 H 0.2852 0.3154 0.4683 0.118 Uiso 1 1 calc R . .
C3 C 0.2566(19) 0.2863(5) 0.5890(15) 0.122(5) Uani 1 1 d U . .
H3 H 0.2724 0.2687 0.5518 0.146 Uiso 1 1 calc R A .
C4 C 0.2231(19) 0.2836(4) 0.6913(15) 0.119(5) Uani 1 1 d U A .
H4 H 0.2136 0.2647 0.7221 0.142 Uiso 1 1 calc R . .
C5 C 0.2043(15) 0.3098(4) 0.7460(12) 0.084(3) Uani 1 1 d U . .
C17 C 0.4090(9) 0.3918(3) 0.9670(8) 0.061(3) Uani 1 1 d DU . .
C18 C 0.3815(9) 0.3715(3) 0.8801(7) 0.060(3) Uani 1 1 d DU A .
C19 C 0.4812(10) 0.3520(4) 0.8625(9) 0.075(3) Uani 1 1 d DU . .
H19 H 0.4667 0.3382 0.8049 0.090 Uiso 1 1 calc R A .
C20 C 0.5977(10) 0.3528(3) 0.9274(10) 0.073(3) Uani 1 1 d DU A .
H20 H 0.6618 0.3392 0.9159 0.088 Uiso 1 1 calc R . .
N4 N 0.6209(8) 0.3734(3) 1.0088(8) 0.073(3) Uani 1 1 d DU . .
C21 C 0.5307(10) 0.3925(4) 1.0315(9) 0.072(3) Uani 1 1 d DU A .
H21 H 0.5487 0.4061 1.0895 0.087 Uiso 1 1 calc R . .
C22 C 0.7499(11) 0.3732(4) 1.0820(11) 0.082(4) Uani 1 1 d DU A .
H22A H 0.7519 0.3572 1.1352 0.123 Uiso 1 1 calc R . .
H22B H 0.7639 0.3924 1.1188 0.123 Uiso 1 1 calc R . .
H22C H 0.8163 0.3697 1.0390 0.123 Uiso 1 1 calc R . .
C6 C 0.183(2) 0.3136(5) 0.8664(15) 0.065(3) Uani 0.567(9) 1 d PDU A 1
C7 C 0.168(2) 0.3427(4) 0.9040(16) 0.052(2) Uani 0.567(9) 1 d PDU A 1
C8 C 0.135(3) 0.3450(4) 1.0088(16) 0.051(3) Uani 0.567(9) 1 d PDU A 1
H8 H 0.1235 0.3642 1.0371 0.061 Uiso 0.567(9) 1 calc PR A 1
C9 C 0.120(2) 0.3204(4) 1.0699(15) 0.052(4) Uani 0.567(9) 1 d PDU A 1
H9 H 0.0997 0.3226 1.1398 0.062 Uiso 0.567(9) 1 calc PR A 1
N2 N 0.1333(18) 0.2926(4) 1.0285(13) 0.058(4) Uani 0.567(9) 1 d PDU A 1
C10 C 0.163(2) 0.2884(5) 0.9294(15) 0.065(4) Uani 0.567(9) 1 d PDU A 1
H10 H 0.1712 0.2689 0.9027 0.078 Uiso 0.567(9) 1 calc PR A 1
C11 C 0.114(3) 0.2650(5) 1.0943(19) 0.084(6) Uani 0.567(9) 1 d PDU A 1
H11A H 0.1590 0.2676 1.1679 0.125 Uiso 0.567(9) 1 calc PR A 1
H11B H 0.1480 0.2475 1.0623 0.125 Uiso 0.567(9) 1 calc PR A 1
H11C H 0.0241 0.2622 1.0950 0.125 Uiso 0.567(9) 1 calc PR A 1
C6B C 0.149(3) 0.3069(6) 0.838(2) 0.065(3) Uani 0.433(9) 1 d PDU A 2
C7B C 0.155(3) 0.3347(6) 0.890(2) 0.052(2) Uani 0.433(9) 1 d PDU A 2
C8B C 0.119(3) 0.3348(5) 0.994(2) 0.051(3) Uani 0.433(9) 1 d PDU A 2
H8B H 0.1213 0.3530 1.0325 0.061 Uiso 0.433(9) 1 calc PR A 2
C9B C 0.082(3) 0.3093(6) 1.041(2) 0.062(5) Uani 0.433(9) 1 d PDU A 2
H9B H 0.0606 0.3100 1.1103 0.074 Uiso 0.433(9) 1 calc PR A 2
N2B N 0.077(2) 0.2831(5) 0.986(2) 0.069(4) Uani 0.433(9) 1 d PDU A 2
C10B C 0.109(3) 0.2809(6) 0.887(2) 0.073(5) Uani 0.433(9) 1 d PDU A 2
H10B H 0.1044 0.2623 0.8512 0.087 Uiso 0.433(9) 1 calc PR A 2
C11B C 0.038(4) 0.2543(7) 1.037(3) 0.104(10) Uani 0.433(9) 1 d PDU A 2
H11D H 0.0382 0.2378 0.9865 0.155 Uiso 0.433(9) 1 calc PR A 2
H11E H -0.0475 0.2567 1.0538 0.155 Uiso 0.433(9) 1 calc PR A 2
H11F H 0.0970 0.2501 1.1028 0.155 Uiso 0.433(9) 1 calc PR A 2
C12 C 0.0900(9) 0.4247(3) 0.9164(8) 0.055(3) Uani 1 1 d U . .
H12 H 0.0147 0.4212 0.8669 0.066 Uiso 1 1 calc R A .
C13 C 0.0920(11) 0.4482(3) 0.9922(9) 0.066(3) Uani 1 1 d U A .
H13 H 0.0190 0.4599 0.9950 0.079 Uiso 1 1 calc R . .
C14 C 0.2054(12) 0.4535(4) 1.0627(10) 0.078(3) Uani 1 1 d U . .
H14 H 0.2101 0.4694 1.1130 0.093 Uiso 1 1 calc R A .
C15 C 0.3111(11) 0.4358(4) 1.0593(9) 0.073(3) Uani 1 1 d U A .
H15 H 0.3872 0.4393 1.1079 0.088 Uiso 1 1 calc R . .
C16 C 0.3044(9) 0.4129(3) 0.9841(8) 0.057(2) Uani 1 1 d U A .
C23 C 0.3256(8) 0.4248(3) 0.6816(8) 0.049(2) Uani 1 1 d U . .
H23 H 0.4005 0.4200 0.7298 0.059 Uiso 1 1 calc R A .
C24 C 0.3303(8) 0.4477(3) 0.6095(8) 0.047(2) Uani 1 1 d U A .
H24 H 0.4065 0.4585 0.6108 0.057 Uiso 1 1 calc R . .
C25 C 0.2218(8) 0.4553(3) 0.5333(8) 0.044(2) Uani 1 1 d U . .
C26 C 0.1111(8) 0.4391(2) 0.5400(7) 0.040(2) Uani 1 1 d U A .
H26 H 0.0352 0.4438 0.4930 0.047 Uiso 1 1 calc R . .
C27 C 0.1108(8) 0.4160(2) 0.6150(7) 0.037(2) Uani 1 1 d U . .
C28 C -0.0048(8) 0.3976(2) 0.6249(7) 0.0339(18) Uani 1 1 d U A .
C29 C -0.1189(8) 0.3987(2) 0.5516(7) 0.036(2) Uani 1 1 d U . .
H29 H -0.1256 0.4116 0.4915 0.043 Uiso 1 1 calc R A .
C30 C -0.2242(8) 0.3809(2) 0.5658(7) 0.0327(18) Uani 1 1 d U A .
C31 C -0.2078(9) 0.3628(2) 0.6580(7) 0.037(2) Uani 1 1 d U . .
H31 H -0.2762 0.3511 0.6731 0.045 Uiso 1 1 calc R A .
C32 C -0.0920(8) 0.3620(2) 0.7278(7) 0.039(2) Uani 1 1 d U A .
H32 H -0.0837 0.3492 0.7885 0.047 Uiso 1 1 calc R . .
C33 C 0.2304(9) 0.4799(3) 0.4491(8) 0.045(2) Uani 1 1 d U A .
C34 C 0.3337(10) 0.4704(3) 0.3803(9) 0.054(3) Uani 1 1 d U . .
H34A H 0.4164 0.4694 0.4266 0.081 Uiso 1 1 calc R A .
H34B H 0.3365 0.4851 0.3234 0.081 Uiso 1 1 calc R . .
H34C H 0.3122 0.4508 0.3482 0.081 Uiso 1 1 calc R . .
C35 C 0.1029(9) 0.4847(3) 0.3712(8) 0.048(3) Uani 1 1 d U . .
H35A H 0.0772 0.4660 0.3339 0.072 Uiso 1 1 calc R A .
H35B H 0.1137 0.5001 0.3185 0.072 Uiso 1 1 calc R . .
H35C H 0.0377 0.4910 0.4121 0.072 Uiso 1 1 calc R . .
C36 C 0.2695(10) 0.5103(3) 0.5077(10) 0.059(3) Uani 1 1 d U . .
H36A H 0.2044 0.5163 0.5491 0.088 Uiso 1 1 calc R A .
H36B H 0.2784 0.5256 0.4544 0.088 Uiso 1 1 calc R . .
H36C H 0.3501 0.5078 0.5561 0.088 Uiso 1 1 calc R . .
C37 C -0.3496(8) 0.3819(2) 0.4822(8) 0.041(2) Uani 1 1 d U . .
C38 C -0.4487(14) 0.3603(5) 0.5182(13) 0.066(4) Uani 0.755(13) 1 d PU A 1
H38A H -0.4138 0.3401 0.5254 0.100 Uiso 0.755(13) 1 calc PR A 1
H38B H -0.5259 0.3604 0.4646 0.100 Uiso 0.755(13) 1 calc PR A 1
H38C H -0.4684 0.3669 0.5874 0.100 Uiso 0.755(13) 1 calc PR A 1
C39 C -0.3174(12) 0.3710(3) 0.3723(10) 0.041(3) Uani 0.755(13) 1 d PU A 1
H39A H -0.2486 0.3831 0.3531 0.062 Uiso 0.755(13) 1 calc PR A 1
H39B H -0.3922 0.3730 0.3166 0.062 Uiso 0.755(13) 1 calc PR A 1
H39C H -0.2911 0.3501 0.3784 0.062 Uiso 0.755(13) 1 calc PR A 1
C40 C -0.3976(12) 0.4139(4) 0.4716(12) 0.054(4) Uani 0.755(13) 1 d PU A 1
H40A H -0.3992 0.4222 0.5431 0.081 Uiso 0.755(13) 1 calc PR A 1
H40B H -0.4831 0.4142 0.4298 0.081 Uiso 0.755(13) 1 calc PR A 1
H40C H -0.3415 0.4259 0.4352 0.081 Uiso 0.755(13) 1 calc PR A 1
C38B C -0.402(4) 0.3501(11) 0.449(4) 0.051(8) Uani 0.245(13) 1 d PU A 2
H38D H -0.4815 0.3519 0.3991 0.077 Uiso 0.245(13) 1 calc PR A 2
H38E H -0.4165 0.3393 0.5134 0.077 Uiso 0.245(13) 1 calc PR A 2
H38F H -0.3404 0.3392 0.4150 0.077 Uiso 0.245(13) 1 calc PR A 2
C39B C -0.343(4) 0.3999(12) 0.377(4) 0.055(8) Uani 0.245(13) 1 d PU A 2
H39D H -0.2688 0.3937 0.3477 0.082 Uiso 0.245(13) 1 calc PR A 2
H39E H -0.3375 0.4212 0.3939 0.082 Uiso 0.245(13) 1 calc PR A 2
H39F H -0.4196 0.3960 0.3249 0.082 Uiso 0.245(13) 1 calc PR A 2
C40B C -0.456(4) 0.3975(11) 0.537(4) 0.048(8) Uani 0.245(13) 1 d PU A 2
H40D H -0.4370 0.4188 0.5463 0.072 Uiso 0.245(13) 1 calc PR A 2
H40E H -0.4576 0.3884 0.6069 0.072 Uiso 0.245(13) 1 calc PR A 2
H40F H -0.5382 0.3950 0.4911 0.072 Uiso 0.245(13) 1 calc PR A 2
P1 P 0.6150(3) 0.12086(9) 0.8019(2) 0.0627(9) Uani 1 1 d D . .
F1 F 0.6886(8) 0.1523(2) 0.7981(6) 0.111(4) Uani 1 1 d D . .
F2 F 0.6857(12) 0.1073(4) 0.7149(7) 0.191(8) Uani 1 1 d D . .
F3 F 0.7267(7) 0.1082(3) 0.8933(6) 0.104(3) Uani 1 1 d D . .
F4 F 0.5329(11) 0.0902(2) 0.8101(7) 0.122(4) Uani 1 1 d D . .
F5 F 0.5455(7) 0.13392(17) 0.8930(6) 0.0686(19) Uani 1 1 d D . .
F6 F 0.5035(6) 0.13368(19) 0.7123(6) 0.079(2) Uani 1 1 d D . .
P2 P 0.2063(2) 0.05651(9) 0.3329(2) 0.0561(9) Uani 1 1 d D . .
F7 F 0.2953(6) 0.0756(2) 0.4253(6) 0.096(3) Uani 1 1 d D . .
F8 F 0.3055(6) 0.06205(19) 0.2538(5) 0.075(2) Uani 1 1 d D . .
F9 F 0.2740(8) 0.0271(2) 0.3743(6) 0.097(3) Uani 1 1 d D . .
F10 F 0.1154(6) 0.03947(16) 0.2398(6) 0.0653(18) Uani 1 1 d D . .
F11 F 0.1029(7) 0.05258(19) 0.4107(7) 0.085(2) Uani 1 1 d D . .
F12 F 0.1338(6) 0.08802(17) 0.2920(6) 0.071(2) Uani 1 1 d D . .
P3 P 0.2866(8) 0.22191(19) 1.3587(7) 0.074(2) Uani 0.567(9) 1 d PDU A 1
F13 F 0.326(2) 0.2243(5) 1.2442(15) 0.138(6) Uani 0.567(9) 1 d PDU A 1
F14 F 0.3483(14) 0.1905(3) 1.3866(13) 0.086(4) Uani 0.567(9) 1 d PDU A 1
F15 F 0.1641(12) 0.2091(3) 1.3224(16) 0.101(5) Uani 0.567(9) 1 d PDU A 1
F16 F 0.261(2) 0.2211(3) 1.4767(12) 0.121(5) Uani 0.567(9) 1 d PDU A 1
F17 F 0.2080(19) 0.2535(3) 1.3445(14) 0.109(5) Uani 0.567(9) 1 d PDU A 1
F18 F 0.4153(18) 0.2407(5) 1.4070(19) 0.159(7) Uani 0.567(9) 1 d PDU A 1
P3B P 0.2606(12) 0.2279(2) 1.2954(11) 0.087(3) Uani 0.433(9) 1 d PDU A 2
F13B F 0.383(2) 0.2230(7) 1.237(3) 0.140(8) Uani 0.433(9) 1 d PDU A 2
F14B F 0.218(2) 0.2571(4) 1.2357(19) 0.118(6) Uani 0.433(9) 1 d PDU A 2
F15B F 0.338(2) 0.2530(5) 1.368(2) 0.123(6) Uani 0.433(9) 1 d PDU A 2
F16B F 0.1477(19) 0.2322(5) 1.3708(18) 0.104(5) Uani 0.433(9) 1 d PDU A 2
F17B F 0.1653(17) 0.2063(3) 1.2261(14) 0.078(4) Uani 0.433(9) 1 d PDU A 2
F18B F 0.288(2) 0.1952(4) 1.351(2) 0.113(6) Uani 0.433(9) 1 d PDU A 2
O1S O 0.1272(12) 0.0540(4) 0.6995(9) 0.121(6) Uani 1 1 d . . .
C1S C 0.1813(13) 0.0314(6) 0.6765(12) 0.101(8) Uani 1 1 d . . .
C2S C 0.3208(14) 0.0309(6) 0.6684(13) 0.144(10) Uani 1 1 d . . .
H2S1 H 0.3639 0.0473 0.7108 0.216 Uiso 1 1 calc R . .
H2S2 H 0.3308 0.0332 0.5933 0.216 Uiso 1 1 calc R . .
H2S3 H 0.3577 0.0119 0.6959 0.216 Uiso 1 1 calc R . .
C3S C 0.1102(17) 0.0031(5) 0.6443(18) 0.132(9) Uani 1 1 d . . .
H3S1 H 0.0215 0.0057 0.6516 0.198 Uiso 1 1 calc R . .
H3S2 H 0.1471 -0.0132 0.6906 0.198 Uiso 1 1 calc R . .
H3S3 H 0.1156 -0.0016 0.5696 0.198 Uiso 1 1 calc R . .
O2S O 0.2351(12) 0.2211(3) 0.8759(16) 0.155(7) Uani 1 1 d . . .
C4S C 0.3430(15) 0.2097(3) 0.888(2) 0.096(6) Uani 1 1 d . . .
C5S C 0.4066(18) 0.1975(4) 0.9973(19) 0.118(7) Uani 1 1 d . . .
H5S1 H 0.4893 0.2069 1.0182 0.177 Uiso 1 1 calc R . .
H5S2 H 0.4173 0.1759 0.9922 0.177 Uiso 1 1 calc R . .
H5S3 H 0.3534 0.2018 1.0512 0.177 Uiso 1 1 calc R . .
C6S C 0.4090(18) 0.2066(4) 0.7990(19) 0.132(8) Uani 1 1 d . . .
H6S1 H 0.3529 0.2121 0.7326 0.199 Uiso 1 1 calc R . .
H6S2 H 0.4363 0.1859 0.7942 0.199 Uiso 1 1 calc R . .
H6S3 H 0.4830 0.2197 0.8095 0.199 Uiso 1 1 calc R . .
O3S O 1.093(3) 0.1874(9) 0.6459(16) 0.38(3) Uani 1 1 d . . .
C7S C 1.0002(19) 0.2008(6) 0.657(2) 0.134(10) Uani 1 1 d . . .
C8S C 0.929(2) 0.1927(5) 0.749(2) 0.155(11) Uani 1 1 d . . .
H8S1 H 0.8917 0.1728 0.7367 0.233 Uiso 1 1 calc R . .
H8S2 H 0.8625 0.2073 0.7530 0.233 Uiso 1 1 calc R . .
H8S3 H 0.9885 0.1927 0.8174 0.233 Uiso 1 1 calc R . .
C9S C 0.956(3) 0.2231(6) 0.586(3) 0.24(2) Uani 1 1 d . . .
H9S1 H 1.0169 0.2266 0.5378 0.358 Uiso 1 1 calc R . .
H9S2 H 0.9450 0.2414 0.6258 0.358 Uiso 1 1 calc R . .
H9S3 H 0.8748 0.2171 0.5442 0.358 Uiso 1 1 calc R . .

loop_
_atom_site_aniso_label
_atom_site_aniso_U_11
_atom_site_aniso_U_22
_atom_site_aniso_U_33
_atom_site_aniso_U_23
_atom_site_aniso_U_13
_atom_site_aniso_U_12
Ir1 0.02189(19) 0.0892(3) 0.02196(19) 0.0073(2) 0.00486(13) 0.01850(19)
N1 0.038(5) 0.106(5) 0.045(4) -0.001(4) 0.010(4) 0.038(4)
N3 0.020(3) 0.092(5) 0.022(3) 0.004(3) -0.001(3) 0.001(3)
N5 0.019(3) 0.089(5) 0.024(3) 0.003(3) 0.004(3) 0.005(3)
N6 0.025(3) 0.060(5) 0.020(3) -0.001(3) 0.008(3) 0.010(3)
C1 0.034(5) 0.139(9) 0.040(5) -0.015(5) 0.002(4) 0.037(6)
C2 0.074(8) 0.160(11) 0.061(7) -0.022(7) 0.009(6) 0.067(9)
C3 0.131(11) 0.139(9) 0.094(9) -0.025(8) 0.020(9) 0.089(10)
C4 0.146(12) 0.115(8) 0.097(9) -0.013(7) 0.028(9) 0.080(9)
C5 0.087(7) 0.096(6) 0.071(6) 0.002(5) 0.022(6) 0.056(6)
C17 0.023(4) 0.133(8) 0.026(5) 0.019(5) 0.000(3) 0.012(5)
C18 0.026(4) 0.131(8) 0.025(4) 0.019(4) 0.005(3) 0.023(4)
C19 0.035(5) 0.152(10) 0.038(6) 0.017(6) 0.009(4) 0.037(6)
C20 0.041(5) 0.125(7) 0.054(6) 0.019(5) 0.010(4) 0.026(5)
N4 0.036(4) 0.133(7) 0.050(5) 0.021(5) 0.004(4) 0.017(4)
C21 0.035(5) 0.146(10) 0.033(5) 0.013(6) -0.001(4) 0.010(5)
C22 0.045(5) 0.135(9) 0.063(6) 0.021(6) 0.000(5) 0.013(6)
C6 0.057(7) 0.079(5) 0.056(6) 0.006(5) 0.004(6) 0.037(5)
C7 0.036(5) 0.077(5) 0.042(5) 0.012(4) 0.008(5) 0.027(5)
C8 0.045(6) 0.069(7) 0.040(5) 0.015(5) 0.009(5) 0.015(7)
C9 0.052(9) 0.065(8) 0.037(8) 0.004(6) 0.006(7) 0.014(8)
N2 0.065(10) 0.062(7) 0.045(7) 0.001(6) -0.002(7) 0.021(7)
C10 0.070(10) 0.071(7) 0.049(7) -0.004(6) -0.005(7) 0.034(8)
C11 0.105(17) 0.071(11) 0.065(13) 0.021(10) -0.014(11) 0.016(13)
C6B 0.057(7) 0.079(5) 0.056(6) 0.006(5) 0.004(6) 0.037(5)
C7B 0.036(5) 0.077(5) 0.042(5) 0.012(4) 0.008(5) 0.027(5)
C8B 0.045(6) 0.069(7) 0.040(5) 0.015(5) 0.009(5) 0.015(7)
C9B 0.055(11) 0.073(10) 0.058(9) 0.019(7) 0.008(9) 0.005(9)
N2B 0.057(10) 0.066(8) 0.080(9) 0.019(8) 0.000(8) 0.009(8)
C10B 0.060(11) 0.073(8) 0.078(10) 0.002(8) -0.008(9) 0.024(9)
C11B 0.08(2) 0.075(13) 0.15(2) 0.044(16) -0.004(18) -0.006(16)
C12 0.022(4) 0.103(8) 0.039(5) -0.014(5) 0.001(4) 0.003(5)
C13 0.037(5) 0.108(9) 0.052(6) -0.021(6) 0.006(4) 0.002(6)
C14 0.054(6) 0.131(10) 0.048(6) -0.030(6) 0.007(5) -0.017(6)
C15 0.032(5) 0.144(10) 0.041(6) -0.019(6) -0.002(4) -0.015(5)
C16 0.024(4) 0.117(8) 0.026(5) 0.006(4) -0.002(3) -0.003(4)
C23 0.016(4) 0.099(7) 0.031(5) 0.001(4) 0.001(3) 0.004(4)
C24 0.017(4) 0.087(7) 0.037(5) 0.000(4) 0.003(3) -0.003(4)
C25 0.021(4) 0.075(6) 0.035(5) -0.001(4) 0.006(3) -0.003(4)
C26 0.014(4) 0.075(6) 0.029(4) 0.002(4) 0.000(3) 0.005(4)
C27 0.014(3) 0.079(6) 0.017(4) 0.003(4) 0.002(3) 0.003(4)
C28 0.019(3) 0.061(5) 0.022(4) 0.002(4) 0.004(3) 0.010(3)
C29 0.017(4) 0.068(6) 0.023(4) 0.001(4) 0.005(3) 0.003(4)
C30 0.017(3) 0.057(6) 0.025(4) -0.007(3) 0.004(3) 0.005(3)
C31 0.027(4) 0.051(5) 0.035(4) 0.001(4) 0.010(3) 0.004(4)
C32 0.029(4) 0.060(6) 0.030(4) 0.008(4) 0.010(3) 0.011(4)
C33 0.025(4) 0.067(6) 0.043(5) -0.003(4) 0.006(4) -0.005(4)
C34 0.036(5) 0.073(8) 0.056(7) 0.006(5) 0.018(5) -0.006(5)
C35 0.031(5) 0.066(7) 0.047(6) 0.008(5) 0.003(4) -0.008(4)
C36 0.030(5) 0.075(7) 0.071(8) -0.011(6) 0.008(5) -0.012(5)
C37 0.019(4) 0.065(6) 0.037(4) -0.003(4) 0.000(3) -0.002(4)
C38 0.034(7) 0.109(11) 0.053(9) 0.007(9) -0.003(6) -0.019(7)
C39 0.029(6) 0.056(8) 0.035(6) -0.007(6) -0.006(5) 0.001(6)
C40 0.024(6) 0.078(8) 0.052(8) -0.017(7) -0.013(6) 0.016(6)
C38B 0.039(17) 0.069(12) 0.040(18) -0.013(12) -0.009(14) -0.002(12)
C39B 0.032(16) 0.084(18) 0.045(13) 0.011(13) -0.005(10) 0.006(16)
C40B 0.019(11) 0.070(18) 0.049(16) -0.003(14) -0.008(11) 0.015(13)
P1 0.0463(17) 0.108(3) 0.0316(14) -0.0093(16) -0.0001(12) 0.0155(17)
F1 0.069(5) 0.200(10) 0.061(5) 0.032(6) -0.002(4) -0.068(6)
F2 0.186(12) 0.337(19) 0.050(5) -0.011(8) 0.022(6) 0.165(13)
F3 0.058(5) 0.200(10) 0.053(5) 0.011(5) 0.004(4) 0.039(6)
F4 0.182(10) 0.073(6) 0.083(6) -0.010(5) -0.058(6) -0.016(6)
F5 0.064(4) 0.084(5) 0.064(4) 0.007(4) 0.029(3) 0.002(4)
F6 0.052(4) 0.108(6) 0.067(5) 0.014(4) -0.025(3) -0.008(4)
P2 0.0253(13) 0.109(3) 0.0331(14) 0.0109(15) 0.0012(11) -0.0059(14)
F7 0.041(4) 0.171(9) 0.070(5) -0.030(5) -0.003(3) 0.011(5)
F8 0.041(4) 0.129(7) 0.057(4) 0.000(4) 0.013(3) -0.018(4)
F9 0.088(6) 0.136(8) 0.068(5) 0.041(5) 0.019(4) 0.053(5)
F10 0.039(3) 0.080(5) 0.073(5) 0.003(4) -0.003(3) -0.004(3)
F11 0.065(5) 0.097(6) 0.103(6) 0.016(5) 0.047(4) 0.008(4)
F12 0.044(4) 0.084(5) 0.082(5) 0.020(4) 0.002(3) -0.002(3)
P3 0.080(4) 0.067(5) 0.078(5) -0.028(4) 0.020(4) 0.008(3)
F13 0.190(16) 0.115(13) 0.131(9) 0.010(9) 0.092(11) 0.036(12)
F14 0.068(9) 0.097(8) 0.088(10) -0.004(7) 0.000(7) 0.025(7)
F15 0.072(6) 0.054(7) 0.172(12) 0.040(9) 0.002(8) 0.025(5)
F16 0.217(16) 0.060(9) 0.101(8) 0.019(7) 0.073(9) 0.034(9)
F17 0.160(12) 0.062(7) 0.109(10) 0.004(7) 0.036(10) 0.033(7)
F18 0.124(11) 0.130(13) 0.205(15) 0.038(14) -0.026(12) -0.046(10)
P3B 0.119(8) 0.057(5) 0.100(8) 0.001(5) 0.066(6) 0.003(5)
F13B 0.141(13) 0.112(15) 0.198(19) -0.012(12) 0.118(14) 0.004(11)
F14B 0.165(17) 0.046(8) 0.152(15) 0.006(9) 0.056(11) 0.004(9)
F15B 0.112(13) 0.106(12) 0.161(14) -0.027(11) 0.052(11) -0.018(10)
F16B 0.109(11) 0.097(12) 0.126(12) -0.045(9) 0.075(10) -0.017(9)
F17B 0.135(12) 0.031(7) 0.081(10) -0.005(7) 0.054(8) 0.016(7)
F18B 0.128(15) 0.099(9) 0.120(14) 0.027(10) 0.049(10) 0.043(10)
O1S 0.071(8) 0.231(19) 0.054(7) 0.024(9) -0.007(6) -0.023(9)
C1S 0.035(8) 0.22(3) 0.040(8) 0.061(12) -0.010(6) -0.024(10)
C2S 0.053(9) 0.31(3) 0.070(11) 0.009(15) -0.001(8) -0.020(14)
C3S 0.077(12) 0.142(18) 0.18(2) 0.097(16) 0.020(12) -0.010(12)
O2S 0.079(8) 0.074(8) 0.33(2) 0.014(10) 0.091(11) 0.024(6)
C4S 0.073(10) 0.027(7) 0.20(2) -0.002(9) 0.064(12) -0.005(6)
C5S 0.100(13) 0.066(11) 0.20(2) -0.024(13) 0.069(15) -0.007(10)
C6S 0.112(15) 0.097(14) 0.21(2) 0.062(15) 0.091(16) 0.040(11)
O3S 0.39(4) 0.62(6) 0.119(15) -0.04(2) 0.034(19) 0.37(4)
C7S 0.078(13) 0.126(18) 0.18(2) -0.082(18) -0.031(14) 0.033(12)
C8S 0.103(16) 0.118(17) 0.23(3) 0.089(18) -0.023(17) -0.031(13)
C9S 0.21(3) 0.13(2) 0.44(5) 0.15(3) 0.23(3) 0.09(2)

loop_
_atom_type_symbol
_atom_type_description
_atom_type_scat_dispersion_real
_atom_type_scat_dispersion_imag
_atom_type_scat_source
C C 0.0033 0.0016 'International Tables Vol C Tables 4.2.6.8 and 6.1.1.4'
H H 0.0000 0.0000 'International Tables Vol C Tables 4.2.6.8 and 6.1.1.4'
N N 0.0061 0.0033 'International Tables Vol C Tables 4.2.6.8 and 6.1.1.4'
F F 0.0171 0.0103 'International Tables Vol C Tables 4.2.6.8 and 6.1.1.4'
P P 0.1023 0.0942 'International Tables Vol C Tables 4.2.6.8 and 6.1.1.4'
Ir Ir -1.4442 7.9887 'International Tables Vol C Tables 4.2.6.8 and 6.1.1.4'
O O 0.0106 0.0060 'International Tables Vol C Tables 4.2.6.8 and 6.1.1.4'

loop_
_geom_angle_atom_site_label_1
_geom_angle_atom_site_label_2
_geom_angle_atom_site_label_3
_geom_angle
C7 Ir1 C18 84.4(7)
C7 Ir1 N3 91.8(6)
C18 Ir1 N3 80.6(4)
C7 Ir1 N1 84.9(7)
C18 Ir1 N1 94.5(4)
N3 Ir1 N1 174.3(3)
C7 Ir1 C7B 10.0(10)
C18 Ir1 C7B 89.3(9)
N3 Ir1 C7B 101.1(7)
N1 Ir1 C7B 75.8(8)
C7 Ir1 N6 99.6(7)
C18 Ir1 N6 175.8(4)
N3 Ir1 N6 97.7(3)
N1 Ir1 N6 87.3(3)
C7B Ir1 N6 94.8(8)
C7 Ir1 N5 175.4(7)
C18 Ir1 N5 99.5(4)
N3 Ir1 N5 86.4(3)
N1 Ir1 N5 97.3(4)
C7B Ir1 N5 169.3(8)
N6 Ir1 N5 76.5(3)
C1 N1 C5 123.1(12)
C1 N1 Ir1 123.4(10)
C5 N1 Ir1 113.4(8)
C12 N3 C16 119.0(10)
C12 N3 Ir1 124.5(7)
C16 N3 Ir1 116.4(7)
C23 N5 C27 117.0(9)
C23 N5 Ir1 126.4(6)
C27 N5 Ir1 116.6(6)
C32 N6 C28 118.3(7)
C32 N6 Ir1 124.9(6)
C28 N6 Ir1 116.2(6)
N1 C1 C2 118.6(16)
N1 C1 H1 120.7
C2 C1 H1 120.7
C3 C2 C1 117.6(15)
C3 C2 H2 121.2
C1 C2 H2 121.2
C4 C3 C2 122.7(16)
C4 C3 H3 118.6
C2 C3 H3 118.6
C5 C4 C3 117.7(19)
C5 C4 H4 121.2
C3 C4 H4 121.2
N1 C5 C4 120.1(15)
N1 C5 C6B 122.1(15)
C4 C5 C6B 116.8(19)
N1 C5 C6 110.9(13)
C4 C5 C6 128.5(17)
C6B C5 C6 20.1(15)
C18 C17 C21 120.8(10)
C18 C17 C16 116.7(8)
C21 C17 C16 122.5(11)
C17 C18 C19 116.8(9)
C17 C18 Ir1 114.3(7)
C19 C18 Ir1 128.9(9)
C20 C19 C18 121.3(12)
C20 C19 H19 119.3
C18 C19 H19 119.3
N4 C20 C19 119.8(11)
N4 C20 H20 120.1
C19 C20 H20 120.1
C21 N4 C20 122.4(10)
C21 N4 C22 118.6(11)
C20 N4 C22 118.8(10)
N4 C21 C17 118.9(12)
N4 C21 H21 120.6
C17 C21 H21 120.6
N4 C22 H22A 109.5
N4 C22 H22B 109.5
H22A C22 H22B 109.5
N4 C22 H22C 109.5
H22A C22 H22C 109.5
H22B C22 H22C 109.5
C7 C6 C10 120.9(16)
C7 C6 C5 117.8(15)
C10 C6 C5 120.8(16)
C6 C7 C8 115.9(15)
C6 C7 Ir1 112.6(13)
C8 C7 Ir1 131.5(14)
C9 C8 C7 122.5(16)
C9 C8 H8 118.7
C7 C8 H8 118.7
N2 C9 C8 119.0(15)
N2 C9 H9 120.5
C8 C9 H9 120.5
C10 N2 C9 122.5(15)
C10 N2 C11 117.6(16)
C9 N2 C11 119.9(15)
N2 C10 C6 119.1(17)
N2 C10 H10 120.4
C6 C10 H10 120.4
C5 C6B C7B 108(2)
C5 C6B C10B 130(2)
C7B C6B C10B 121.2(18)
C6B C7B C8B 115.6(17)
C6B C7B Ir1 117.5(16)
C8B C7B Ir1 126.6(16)
C9B C8B C7B 122.2(19)
C9B C8B H8B 118.9
C7B C8B H8B 118.9
N2B C9B C8B 119.5(19)
N2B C9B H9B 120.3
C8B C9B H9B 120.3
C10B N2B C9B 122.5(18)
C10B N2B C11B 117(2)
C9B N2B C11B 120(2)
N2B C10B C6B 119(2)
N2B C10B H10B 120.6
C6B C10B H10B 120.6
N2B C11B H11D 109.5
N2B C11B H11E 109.5
H11D C11B H11E 109.5
N2B C11B H11F 109.5
H11D C11B H11F 109.5
H11E C11B H11F 109.5
N3 C12 C13 122.1(10)
N3 C12 H12 119.0
C13 C12 H12 119.0
C14 C13 C12 118.0(12)
C14 C13 H13 121.0
C12 C13 H13 121.0
C15 C14 C13 120.4(13)
C15 C14 H14 119.8
C13 C14 H14 119.8
C14 C15 C16 119.6(11)
C14 C15 H15 120.2
C16 C15 H15 120.2
C15 C16 N3 120.9(11)
C15 C16 C17 127.2(10)
N3 C16 C17 111.9(10)
N5 C23 C24 123.4(9)
N5 C23 H23 118.3
C24 C23 H23 118.3
C23 C24 C25 120.6(9)
C23 C24 H24 119.7
C25 C24 H24 119.7
C26 C25 C24 116.1(10)
C26 C25 C33 123.9(8)
C24 C25 C33 120.0(9)
C27 C26 C25 121.2(8)
C27 C26 H26 119.4
C25 C26 H26 119.4
N5 C27 C26 121.6(8)
N5 C27 C28 114.8(8)
C26 C27 C28 123.5(8)
N6 C28 C29 120.8(9)
N6 C28 C27 115.1(7)
C29 C28 C27 124.1(8)
C28 C29 C30 121.3(9)
C28 C29 H29 119.4
C30 C29 H29 119.4
C31 C30 C29 116.0(8)
C31 C30 C37 123.4(8)
C29 C30 C37 120.6(8)
C32 C31 C30 120.9(9)
C32 C31 H31 119.6
C30 C31 H31 119.6
N6 C32 C31 122.7(9)
N6 C32 H32 118.7
C31 C32 H32 118.7
C25 C33 C35 112.6(8)
C25 C33 C36 109.7(9)
C35 C33 C36 108.4(9)
C25 C33 C34 108.2(9)
C35 C33 C34 108.1(9)
C36 C33 C34 109.8(8)
C33 C34 H34A 109.5
C33 C34 H34B 109.5
H34A C34 H34B 109.5
C33 C34 H34C 109.5
H34A C34 H34C 109.5
H34B C34 H34C 109.5
C33 C35 H35A 109.5
C33 C35 H35B 109.5
H35A C35 H35B 109.5
C33 C35 H35C 109.5
H35A C35 H35C 109.5
H35B C35 H35C 109.5
C33 C36 H36A 109.5
C33 C36 H36B 109.5
H36A C36 H36B 109.5
C33 C36 H36C 109.5
H36A C36 H36C 109.5
H36B C36 H36C 109.5
C40 C37 C39B 60(2)
C40 C37 C38 111.9(11)
C39B C37 C38 134.2(19)
C40 C37 C38B 137.4(18)
C39B C37 C38B 108(3)
C38 C37 C38B 43.9(18)
C40 C37 C39 109.8(10)
C39B C37 C39 50(2)
C38 C37 C39 109.1(11)
C38B C37 C39 67(2)
C40 C37 C30 109.1(9)
C39B C37 C30 115.7(17)
C38 C37 C30 109.5(9)
C38B C37 C30 112.3(18)
C39 C37 C30 107.2(8)
C40 C37 C40B 50.7(19)
C39B C37 C40B 106(3)
C38 C37 C40B 65(2)
C38B C37 C40B 105(3)
C39 C37 C40B 143.6(17)
C30 C37 C40B 108.5(16)
C37 C38 H38A 109.5
C37 C38 H38B 109.5
C37 C38 H38C 109.5
C37 C39 H39A 109.5
C37 C39 H39B 109.5
C37 C39 H39C 109.5
C37 C40 H40A 109.5
C37 C40 H40B 109.5
C37 C40 H40C 109.5
C37 C38B H38D 109.5
C37 C38B H38E 109.5
H38D C38B H38E 109.5
C37 C38B H38F 109.5
H38D C38B H38F 109.5
H38E C38B H38F 109.5
C37 C39B H39D 109.5
C37 C39B H39E 109.5
H39D C39B H39E 109.5
C37 C39B H39F 109.5
H39D C39B H39F 109.5
H39E C39B H39F 109.5
C37 C40B H40D 109.5
C37 C40B H40E 109.5
H40D C40B H40E 109.5
C37 C40B H40F 109.5
H40D C40B H40F 109.5
H40E C40B H40F 109.5
F2 P1 F5 178.2(6)
F2 P1 F6 92.0(5)
F5 P1 F6 89.7(4)
F2 P1 F3 88.7(5)
F5 P1 F3 89.6(4)
F6 P1 F3 179.3(6)
F2 P1 F1 91.2(8)
F5 P1 F1 89.5(5)
F6 P1 F1 88.7(5)
F3 P1 F1 91.1(5)
F2 P1 F4 92.7(8)
F5 P1 F4 86.6(5)
F6 P1 F4 90.0(4)
F3 P1 F4 90.2(5)
F1 P1 F4 175.9(6)
F9 P2 F10 92.0(5)
F9 P2 F8 91.2(5)
F10 P2 F8 90.1(4)
F9 P2 F11 91.9(4)
F10 P2 F11 90.0(4)
F8 P2 F11 177.0(5)
F9 P2 F7 91.3(5)
F10 P2 F7 176.7(5)
F8 P2 F7 89.7(4)
F11 P2 F7 90.1(5)
F9 P2 F12 178.6(5)
F10 P2 F12 88.9(4)
F8 P2 F12 89.9(4)
F11 P2 F12 87.1(4)
F7 P2 F12 87.8(5)
F15 P3 F16 89.9(12)
F15 P3 F14 92.4(9)
F16 P3 F14 84.2(9)
F15 P3 F13 96.2(13)
F16 P3 F13 173.9(14)
F14 P3 F13 95.7(10)
F15 P3 F17 83.4(10)
F16 P3 F17 87.5(9)
F14 P3 F17 170.7(11)
F13 P3 F17 93.1(11)
F15 P3 F18 171.4(12)
F16 P3 F18 85.9(12)
F14 P3 F18 94.6(10)
F13 P3 F18 88.0(13)
F17 P3 F18 88.9(11)
F14B P3B F17B 98.1(12)
F14B P3B F15B 76.6(13)
F17B P3B F15B 170.8(13)
F14B P3B F13B 95.1(14)
F17B P3B F13B 99.3(13)
F15B P3B F13B 88.7(14)
F14B P3B F18B 172.6(15)
F17B P3B F18B 74.8(11)
F15B P3B F18B 110.2(15)
F13B P3B F18B 88.3(14)
F14B P3B F16B 89.9(13)
F17B P3B F16B 85.6(10)
F15B P3B F16B 86.9(12)
F13B P3B F16B 172.3(18)
F18B P3B F16B 87.4(12)
O1S C1S C3S 121.5(16)
O1S C1S C2S 123(2)
C3S C1S C2S 116(2)
C1S C2S H2S1 109.5
C1S C2S H2S2 109.5
H2S1 C2S H2S2 109.5
C1S C2S H2S3 109.5
H2S1 C2S H2S3 109.5
H2S2 C2S H2S3 109.5
C1S C3S H3S1 109.5
C1S C3S H3S2 109.5
H3S1 C3S H3S2 109.5
C1S C3S H3S3 109.5
H3S1 C3S H3S3 109.5
H3S2 C3S H3S3 109.5
O2S C4S C6S 121(2)
O2S C4S C5S 120.9(19)
C6S C4S C5S 117.9(15)
C4S C5S H5S1 109.5
C4S C5S H5S2 109.5
H5S1 C5S H5S2 109.5
C4S C5S H5S3 109.5
H5S1 C5S H5S3 109.5
H5S2 C5S H5S3 109.5
C4S C6S H6S1 109.5
C4S C6S H6S2 109.5
H6S1 C6S H6S2 109.5
C4S C6S H6S3 109.5
H6S1 C6S H6S3 109.5
H6S2 C6S H6S3 109.5
O3S C7S C9S 120(3)
O3S C7S C8S 120(3)
C9S C7S C8S 120.5(19)
C7S C8S H8S1 109.5
C7S C8S H8S2 109.5
H8S1 C8S H8S2 109.5
C7S C8S H8S3 109.5
H8S1 C8S H8S3 109.5
H8S2 C8S H8S3 109.5
C7S C9S H9S1 109.5
C7S C9S H9S2 109.5
H9S1 C9S H9S2 109.5
C7S C9S H9S3 109.5
H9S1 C9S H9S3 109.5
H9S2 C9S H9S3 109.5

loop_
_geom_bond_atom_site_label_1
_geom_bond_atom_site_label_2
_geom_bond_distance
Ir1 C7 1.925(19)
Ir1 C18 2.006(9)
Ir1 N3 2.044(9)
Ir1 N1 2.058(10)
Ir1 C7B 2.13(2)
Ir1 N6 2.127(7)
Ir1 N5 2.128(9)
N1 C1 1.347(14)
N1 C5 1.360(19)
N3 C12 1.330(13)
N3 C16 1.375(12)
N5 C23 1.345(13)
N5 C27 1.359(11)
N6 C32 1.329(12)
N6 C28 1.359(11)
C1 C2 1.40(2)
C1 H1 0.9300
C2 C3 1.38(3)
C2 H2 0.9300
C3 C4 1.38(2)
C3 H3 0.9300
C4 C5 1.37(2)
C4 H4 0.9300
C5 C6B 1.38(3)
C5 C6 1.56(2)
C17 C18 1.390(15)
C17 C21 1.392(13)
C17 C16 1.481(16)
C18 C19 1.402(13)
C19 C20 1.349(14)
C19 H19 0.9300
C20 N4 1.348(15)
C20 H20 0.9300
N4 C21 1.335(14)
N4 C22 1.501(13)
C21 H21 0.9300
C22 H22A 0.9600
C22 H22B 0.9600
C22 H22C 0.9600
C6 C7 1.382(18)
C6 C10 1.390(18)
C7 C8 1.403(16)
C8 C9 1.345(18)
C8 H8 0.9300
C9 N2 1.343(18)
C9 H9 0.9300
N2 C10 1.332(17)
N2 C11 1.495(18)
C10 H10 0.9300
C11 H11A 0.9600
C11 H11B 0.9600
C11 H11C 0.9600
C6B C7B 1.382(19)
C6B C10B 1.392(19)
C7B C8B 1.400(17)
C8B C9B 1.346(19)
C8B H8B 0.9300
C9B N2B 1.33(2)
C9B H9B 0.9300
N2B C10B 1.327(19)
N2B C11B 1.505(19)
C10B H10B 0.9300
C11B H11D 0.9600
C11B H11E 0.9600
C11B H11F 0.9600
C12 C13 1.394(16)
C12 H12 0.9300
C13 C14 1.376(16)
C13 H13 0.9300
C14 C15 1.365(19)
C14 H14 0.9300
C15 C16 1.368(18)
C15 H15 0.9300
C23 C24 1.353(15)
C23 H23 0.9300
C24 C25 1.395(13)
C24 H24 0.9300
C25 C26 1.380(13)
C25 C33 1.520(15)
C26 C27 1.377(14)
C26 H26 0.9300
C27 C28 1.483(13)
C28 C29 1.380(11)
C29 C30 1.393(12)
C29 H29 0.9300
C30 C31 1.379(13)
C30 C37 1.536(11)
C31 C32 1.372(13)
C31 H31 0.9300
C32 H32 0.9300
C33 C35 1.531(13)
C33 C36 1.542(15)
C33 C34 1.548(14)
C34 H34A 0.9600
C34 H34B 0.9600
C34 H34C 0.9600
C35 H35A 0.9600
C35 H35B 0.9600
C35 H35C 0.9600
C36 H36A 0.9600
C36 H36B 0.9600
C36 H36C 0.9600
C37 C40 1.493(18)
C37 C39B 1.53(4)
C37 C38 1.532(18)
C37 C38B 1.53(5)
C37 C39 1.536(15)
C37 C40B 1.56(4)
C38 H38A 0.9600
C38 H38B 0.9600
C38 H38C 0.9600
C39 H39A 0.9600
C39 H39B 0.9600
C39 H39C 0.9600
C40 H40A 0.9600
C40 H40B 0.9600
C40 H40C 0.9600
C38B H38D 0.9600
C38B H38E 0.9600
C38B H38F 0.9600
C39B H39D 0.9600
C39B H39E 0.9600
C39B H39F 0.9600
C40B H40D 0.9600
C40B H40E 0.9600
C40B H40F 0.9600
P1 F2 1.531(9)
P1 F5 1.555(7)
P1 F6 1.579(7)
P1 F3 1.590(8)
P1 F1 1.590(9)
P1 F4 1.614(10)
P2 F9 1.526(8)
P2 F10 1.562(7)
P2 F8 1.567(6)
P2 F11 1.580(7)
P2 F7 1.593(8)
P2 F12 1.623(8)
P3 F15 1.409(13)
P3 F16 1.532(13)
P3 F14 1.542(13)
P3 F13 1.549(15)
P3 F17 1.613(13)
P3 F18 1.614(15)
P3B F14B 1.510(16)
P3B F17B 1.537(16)
P3B F15B 1.567(17)
P3B F13B 1.590(16)
P3B F18B 1.602(16)
P3B F16B 1.641(15)
O1S C1S 1.20(3)
C1S C3S 1.47(3)
C1S C2S 1.49(2)
C2S H2S1 0.9600
C2S H2S2 0.9600
C2S H2S3 0.9600
C3S H3S1 0.9600
C3S H3S2 0.9600
C3S H3S3 0.9600
O2S C4S 1.227(18)
C4S C6S 1.40(2)
C4S C5S 1.51(3)
C5S H5S1 0.9600
C5S H5S2 0.9600
C5S H5S3 0.9600
C6S H6S1 0.9600
C6S H6S2 0.9600
C6S H6S3 0.9600
O3S C7S 1.17(2)
C7S C9S 1.35(3)
C7S C8S 1.51(3)
C8S H8S1 0.9600
C8S H8S2 0.9600
C8S H8S3 0.9600
C9S H9S1 0.9600
C9S H9S2 0.9600
C9S H9S3 0.9600

loop_
_geom_torsion_atom_site_label_1
_geom_torsion_atom_site_label_2
_geom_torsion_atom_site_label_3
_geom_torsion_atom_site_label_4
_geom_torsion
C7 Ir1 N1 C1 -176.9(11)
C18 Ir1 N1 C1 -93.0(9)
N3 Ir1 N1 C1 -123(4)
C7B Ir1 N1 C1 178.9(12)
N6 Ir1 N1 C1 83.2(8)
N5 Ir1 N1 C1 7.2(8)
C7 Ir1 N1 C5 -0.4(11)
C18 Ir1 N1 C5 83.6(10)
N3 Ir1 N1 C5 54(4)
C7B Ir1 N1 C5 -4.6(12)
N6 Ir1 N1 C5 -100.3(9)
N5 Ir1 N1 C5 -176.3(9)
C7 Ir1 N3 C12 -99.4(11)
C18 Ir1 N3 C12 176.6(10)
N1 Ir1 N3 C12 -153(4)
C7B Ir1 N3 C12 -95.9(12)
N6 Ir1 N3 C12 0.5(9)
N5 Ir1 N3 C12 76.4(9)
C7 Ir1 N3 C16 84.1(10)
C18 Ir1 N3 C16 0.1(8)
N1 Ir1 N3 C16 30(4)
C7B Ir1 N3 C16 87.5(11)
N6 Ir1 N3 C16 -176.0(8)
N5 Ir1 N3 C16 -100.1(8)
C7 Ir1 N5 C23 143(8)
C18 Ir1 N5 C23 -3.4(9)
N3 Ir1 N5 C23 76.4(9)
N1 Ir1 N5 C23 -99.2(9)
C7B Ir1 N5 C23 -148(4)
N6 Ir1 N5 C23 175.3(9)
C7 Ir1 N5 C27 -35(8)
C18 Ir1 N5 C27 178.5(7)
N3 Ir1 N5 C27 -101.6(7)
N1 Ir1 N5 C27 82.7(7)
C7B Ir1 N5 C27 34(4)
N6 Ir1 N5 C27 -2.8(7)
C7 Ir1 N6 C32 -4.3(10)
C18 Ir1 N6 C32 -164(4)
N3 Ir1 N6 C32 -97.4(8)
N1 Ir1 N6 C32 80.1(8)
C7B Ir1 N6 C32 4.5(10)
N5 Ir1 N6 C32 178.2(8)
C7 Ir1 N6 C28 -175.6(9)
C18 Ir1 N6 C28 24(5)
N3 Ir1 N6 C28 91.3(7)
N1 Ir1 N6 C28 -91.2(7)
C7B Ir1 N6 C28 -166.8(9)
N5 Ir1 N6 C28 6.9(6)
C5 N1 C1 C2 1.6(18)
Ir1 N1 C1 C2 177.8(9)
N1 C1 C2 C3 -4(2)
C1 C2 C3 C4 4(3)
C2 C3 C4 C5 -2(3)
C1 N1 C5 C4 1(2)
Ir1 N1 C5 C4 -175.9(13)
C1 N1 C5 C6B -167.9(17)
Ir1 N1 C5 C6B 16(2)
C1 N1 C5 C6 173.4(12)
Ir1 N1 C5 C6 -3.2(15)
C3 C4 C5 N1 0(3)
C3 C4 C5 C6B 169(2)
C3 C4 C5 C6 -171.8(18)
C21 C17 C18 C19 0.7(18)
C16 C17 C18 C19 178.8(11)
C21 C17 C18 Ir1 178.2(10)
C16 C17 C18 Ir1 -3.7(14)
C7 Ir1 C18 C17 -90.7(10)
N3 Ir1 C18 C17 2.0(9)
N1 Ir1 C18 C17 -175.1(9)
C7B Ir1 C18 C17 -99.4(11)
N6 Ir1 C18 C17 70(5)
N5 Ir1 C18 C17 86.7(9)
C7 Ir1 C18 C19 86.4(13)
N3 Ir1 C18 C19 179.1(12)
N1 Ir1 C18 C19 2.0(12)
C7B Ir1 C18 C19 77.7(14)
N6 Ir1 C18 C19 -113(5)
N5 Ir1 C18 C19 -96.1(12)
C17 C18 C19 C20 0.4(19)
Ir1 C18 C19 C20 -176.6(10)
C18 C19 C20 N4 -2(2)
C19 C20 N4 C21 3(2)
C19 C20 N4 C22 178.1(12)
C20 N4 C21 C17 -2(2)
C22 N4 C21 C17 -177.0(12)
C18 C17 C21 N4 0.0(19)
C16 C17 C21 N4 -178.0(11)
N1 C5 C6 C7 7(2)
C4 C5 C6 C7 179.0(18)
C6B C5 C6 C7 -121(5)
N1 C5 C6 C10 179.2(16)
C4 C5 C6 C10 -9(3)
C6B C5 C6 C10 51(4)
C10 C6 C7 C8 1.2(15)
C5 C6 C7 C8 173.4(17)
C10 C6 C7 Ir1 -179.5(18)
C5 C6 C7 Ir1 -7.3(18)
C18 Ir1 C7 C6 -90.8(12)
N3 Ir1 C7 C6 -171.2(11)
N1 Ir1 C7 C6 4.3(11)
C7B Ir1 C7 C6 29(7)
N6 Ir1 C7 C6 90.7(11)
N5 Ir1 C7 C6 123(8)
C18 Ir1 C7 C8 88.3(13)
N3 Ir1 C7 C8 7.9(13)
N1 Ir1 C7 C8 -176.7(13)
C7B Ir1 C7 C8 -152(9)
N6 Ir1 C7 C8 -90.2(13)
N5 Ir1 C7 C8 -58(8)
C6 C7 C8 C9 0.4(16)
Ir1 C7 C8 C9 -179(2)
C7 C8 C9 N2 -1(3)
C8 C9 N2 C10 1(3)
C8 C9 N2 C11 -179(2)
C9 N2 C10 C6 1(3)
C11 N2 C10 C6 -179.4(19)
C7 C6 C10 N2 -2(3)
C5 C6 C10 N2 -173.8(18)
N1 C5 C6B C7B -20(2)
C4 C5 C6B C7B 171.6(16)
C6 C5 C6B C7B 41(4)
N1 C5 C6B C10B 170(2)
C4 C5 C6B C10B 1(4)
C6 C5 C6B C10B -130(6)
C5 C6B C7B C8B -171(2)
C10B C6B C7B C8B 0.7(18)
C5 C6B C7B Ir1 14(2)
C10B C6B C7B Ir1 -174(2)
C7 Ir1 C7B C6B -160(9)
C18 Ir1 C7B C6B -100.5(15)
N3 Ir1 C7B C6B 179.2(14)
N1 Ir1 C7B C6B -5.7(14)
N6 Ir1 C7B C6B 80.3(15)
N5 Ir1 C7B C6B 45(5)
C7 Ir1 C7B C8B 25(7)
C18 Ir1 C7B C8B 85.4(15)
N3 Ir1 C7B C8B 5.1(16)
N1 Ir1 C7B C8B -179.8(16)
N6 Ir1 C7B C8B -93.8(15)
N5 Ir1 C7B C8B -129(4)
C6B C7B C8B C9B 0(2)
Ir1 C7B C8B C9B 174(3)
C7B C8B C9B N2B -1(4)
C8B C9B N2B C10B 1(4)
C8B C9B N2B C11B 179(3)
C9B N2B C10B C6B 0(4)
C11B N2B C10B C6B -178(2)
C5 C6B C10B N2B 169(3)
C7B C6B C10B N2B -1(3)
C16 N3 C12 C13 -1.4(17)
Ir1 N3 C12 C13 -177.8(9)
N3 C12 C13 C14 2(2)
C12 C13 C14 C15 -1(2)
C13 C14 C15 C16 1(2)
C14 C15 C16 N3 -1(2)
C14 C15 C16 C17 178.8(13)
C12 N3 C16 C15 0.9(17)
Ir1 N3 C16 C15 177.6(10)
C12 N3 C16 C17 -178.7(10)
Ir1 N3 C16 C17 -2.0(12)
C18 C17 C16 C15 -175.8(13)
C21 C17 C16 C15 2(2)
C18 C17 C16 N3 3.7(15)
C21 C17 C16 N3 -178.2(11)
C27 N5 C23 C24 0.5(16)
Ir1 N5 C23 C24 -177.5(8)
N5 C23 C24 C25 -1.8(17)
C23 C24 C25 C26 2.8(16)
C23 C24 C25 C33 -176.8(10)
C24 C25 C26 C27 -2.7(15)
C33 C25 C26 C27 176.9(10)
C23 N5 C27 C26 -0.4(14)
Ir1 N5 C27 C26 177.9(7)
C23 N5 C27 C28 -179.6(9)
Ir1 N5 C27 C28 -1.4(11)
C25 C26 C27 N5 1.5(15)
C25 C26 C27 C28 -179.3(9)
C32 N6 C28 C29 -2.8(13)
Ir1 N6 C28 C29 169.1(7)
C32 N6 C28 C27 178.3(8)
Ir1 N6 C28 C27 -9.8(10)
N5 C27 C28 N6 7.3(12)
C26 C27 C28 N6 -171.9(9)
N5 C27 C28 C29 -171.5(9)
C26 C27 C28 C29 9.3(15)
N6 C28 C29 C30 1.3(14)
C27 C28 C29 C30 -179.9(9)
C28 C29 C30 C31 1.4(13)
C28 C29 C30 C37 -178.9(9)
C29 C30 C31 C32 -2.6(14)
C37 C30 C31 C32 177.6(9)
C28 N6 C32 C31 1.5(14)
Ir1 N6 C32 C31 -169.6(7)
C30 C31 C32 N6 1.2(15)
C26 C25 C33 C35 -0.7(15)
C24 C25 C33 C35 178.9(10)
C26 C25 C33 C36 120.1(11)
C24 C25 C33 C36 -60.3(12)
C26 C25 C33 C34 -120.2(11)
C24 C25 C33 C34 59.4(13)
C31 C30 C37 C40 122.8(11)
C29 C30 C37 C40 -56.9(12)
C31 C30 C37 C39B -172(2)
C29 C30 C37 C39B 8(3)
C31 C30 C37 C38 0.0(15)
C29 C30 C37 C38 -179.7(11)
C31 C30 C37 C38B -47(2)
C29 C30 C37 C38B 133(2)
C31 C30 C37 C39 -118.2(11)
C29 C30 C37 C39 62.0(12)
C31 C30 C37 C40B 69(2)
C29 C30 C37 C40B -111(2)
